data_7707011
loop_
_publ_author_name
'Qin, Chun-Yan'
'Zhao, Sheng-Ze'
'Wu, Hua-Yu'
'Li, Yong-Hua'
'Wang, Zi-Kun'
'Wang, Zheng'
'Wang, Shi'

_publ_section_title
;
 The dynamic interplay between intramolecular and intermolecular
 interactions in mononuclear manganese(III) SCO complexes.
;
_journal_issue 17
_journal_name_full 'Dalton transactions (Cambridge, England : 2003)'
_journal_page_first 5899
_journal_page_last 5910
_journal_paper_doi 10.1039/d0dt04109b
_journal_volume 50
_journal_year 2021
_chemical_formula_moiety 'I, C22 H26 F2 Mn N4 O2'
_chemical_formula_sum 'C22 H26 F2 I Mn N4 O2'
_chemical_formula_weight 598.31
_space_group_crystal_system orthorhombic
_space_group_IT_number 56
_space_group_name_Hall '-P 2ab 2ac'
_space_group_name_H-M_alt 'P c c n'
_atom_sites_solution_hydrogens geom
_audit_creation_date 2021-03-19
_audit_creation_method
;
Olex2 1.2
(compiled 2018.05.29 svn.r3508 for OlexSys, GUI svn.r5506)
;
_audit_update_record
;
2021-03-22 deposited with the CCDC.	2021-03-25 downloaded from the CCDC.
;
_cell_angle_alpha 90
_cell_angle_beta 90
_cell_angle_gamma 90
_cell_formula_units_Z 4
_cell_length_a 7.9166(16)
_cell_length_b 16.279(3)
_cell_length_c 18.585(4)
_cell_measurement_reflns_used 5653
_cell_measurement_temperature 100(2)
_cell_measurement_theta_max 28.28
_cell_measurement_theta_min 2.50
_cell_volume 2395.1(8)
_computing_cell_refinement SMART
_computing_data_collection 'SMART (Bruker, 2000)'
_computing_data_reduction 'SMART (Bruker, 2000)'
_computing_molecular_graphics 'Olex2 (Dolomanov et al., 2009)'
_computing_publication_material 'Olex2 (Dolomanov et al., 2009)'
_computing_structure_refinement 'ShelXL (Sheldrick, 2015)'
_computing_structure_solution 'ShelXL (Sheldrick, 2015)'
_diffrn_ambient_temperature 100.0
_diffrn_measured_fraction_theta_full 0.961
_diffrn_measured_fraction_theta_max 0.961
_diffrn_measurement_device_type 'CCD area detector'
_diffrn_measurement_method 'phi and omega scans'
_diffrn_radiation_monochromator graphite
_diffrn_radiation_type MoK\a
_diffrn_radiation_wavelength 0.71073
_diffrn_reflns_av_R_equivalents 0.0614
_diffrn_reflns_av_unetI/netI 0.0484
_diffrn_reflns_Laue_measured_fraction_full 0.961
_diffrn_reflns_Laue_measured_fraction_max 0.961
_diffrn_reflns_limit_h_max 9
_diffrn_reflns_limit_h_min -7
_diffrn_reflns_limit_k_max 19
_diffrn_reflns_limit_k_min -19
_diffrn_reflns_limit_l_max 22
_diffrn_reflns_limit_l_min -22
_diffrn_reflns_number 9196
_diffrn_reflns_point_group_measured_fraction_full 0.961
_diffrn_reflns_point_group_measured_fraction_max 0.961
_diffrn_reflns_theta_full 25.005
_diffrn_reflns_theta_max 25.005
_diffrn_reflns_theta_min 2.192
_exptl_absorpt_coefficient_mu 1.881
_exptl_absorpt_correction_T_max 0.844
_exptl_absorpt_correction_T_min 0.813
_exptl_absorpt_correction_type multi-scan
_exptl_absorpt_process_details 'SADABS; Bruker, 2000'
_exptl_crystal_colour black
_exptl_crystal_density_diffrn 1.659
_exptl_crystal_description block
_exptl_crystal_F_000 1192
_exptl_crystal_size_max 0.11
_exptl_crystal_size_mid 0.1
_exptl_crystal_size_min 0.09
_refine_diff_density_max 1.865
_refine_diff_density_min -1.722
_refine_diff_density_rms 0.177
_refine_ls_extinction_method none
_refine_ls_goodness_of_fit_ref 1.182
_refine_ls_hydrogen_treatment constr
_refine_ls_matrix_type full
_refine_ls_number_parameters 146
_refine_ls_number_reflns 2117
_refine_ls_number_restraints 0
_refine_ls_restrained_S_all 1.182
_refine_ls_R_factor_all 0.1017
_refine_ls_R_factor_gt 0.0759
_refine_ls_shift/su_max 0.000
_refine_ls_shift/su_mean 0.000
_refine_ls_structure_factor_coef Fsqd
_refine_ls_weighting_details 'w=1/[\s^2^(Fo^2^)+(0.0343P)^2^+57.2862P] where P=(Fo^2^+2Fc^2^)/3'
_refine_ls_weighting_scheme calc
_refine_ls_wR_factor_gt 0.1709
_refine_ls_wR_factor_ref 0.1845
_reflns_Friedel_coverage 0.000
_reflns_number_gt 1472
_reflns_number_total 2117
_reflns_threshold_expression 'I > 2\s(I)'
_cod_data_source_file d0dt04109b2.cif
_cod_data_source_block I-100K
_cod_depositor_comments
;
The following automatic conversions were performed:

data item '_exptl_absorpt_correction_type' value 'Multi-scan' was
changed to 'multi-scan' in accordance with the
/home/data/users/saulius/crontab/automatic-downloads/rss-feeds/RSC/lib/dictionaries/cif_core.dic
dictionary named 'cif_core.dic' version 2.4.2 last updated on
2011-04-26.

Automatic conversion script
Id: cif_fix_values 7556 2019-12-06 15:28:31Z antanas 

 Adding full bibliography for 7707004--7707019.cif.
;
_cod_database_code 7707011
_shelx_shelxl_version_number 2014/7
_shelx_space_group_comment
;
The symmetry employed for this shelxl refinement is uniquely defined
by the following loop, which should always be used as a source of
symmetry information in preference to the above space-group names.
They are only intended as comments.
;
_shelx_estimated_absorpt_t_max 0.849
_shelx_estimated_absorpt_t_min 0.820
_olex2_refinement_description
;
1. Fixed Uiso
 At 1.2 times of:
  All C(H) groups, All C(H,H) groups, All N(H) groups
2.a Ternary CH refined with riding coordinates:
 N2(H2)
2.b Secondary CH2 refined with riding coordinates:
 C8(H8A,H8B), C9(H9A,H9B), C10(H10A,H10B), C11(H11A,H11B)
2.c Aromatic/amide H refined with riding coordinates:
 C2(H2A), C3(H3), C5(H5), C7(H7)
;
_olex2_submission_special_instructions 'No special instructions were received'

loop_
_space_group_symop_operation_xyz
'x, y, z'
'-x+1/2, -y+1/2, z'
'-x, y+1/2, -z+1/2'
'x+1/2, -y, -z+1/2'
'-x, -y, -z'
'x-1/2, y-1/2, -z'
'x, -y-1/2, z-1/2'
'-x-1/2, y, z-1/2'

loop_
_atom_site_label
_atom_site_type_symbol
_atom_site_fract_x
_atom_site_fract_y
_atom_site_fract_z
_atom_site_U_iso_or_equiv
_atom_site_adp_type
_atom_site_occupancy
_atom_site_site_symmetry_order
_atom_site_calc_flag
_atom_site_refinement_flags_posn
_atom_site_refinement_flags_adp
_atom_site_refinement_flags_occupancy
_atom_site_disorder_assembly
_atom_site_disorder_group
I1 I 0.7500 0.7500 0.65430(5) 0.0290(3) Uani 1 2 d S T P . .
Mn1 Mn 0.2500 0.7500 0.46492(10) 0.0199(5) Uani 1 2 d S T P . .
F1 F 0.5961(11) 0.4707(5) 0.2389(4) 0.057(2) Uani 1 1 d . . . . .
O1 O 0.3563(10) 0.6465(4) 0.4683(4) 0.0246(17) Uani 1 1 d . . . . .
N1 N 0.4261(12) 0.7847(5) 0.3934(4) 0.024(2) Uani 1 1 d . . . . .
N2 N 0.4005(12) 0.7952(6) 0.5470(4) 0.028(2) Uani 1 1 d . . . . .
H2 H 0.4960 0.7556 0.5531 0.034 Uiso 1 1 calc R . . . .
C1 C 0.4151(14) 0.6056(6) 0.4111(5) 0.023(2) Uani 1 1 d . . . . .
C2 C 0.4120(15) 0.5196(7) 0.4118(6) 0.031(3) Uani 1 1 d . . . . .
H2A H 0.3681 0.4919 0.4527 0.037 Uiso 1 1 calc R . . . .
C3 C 0.4713(15) 0.4740(8) 0.3542(6) 0.035(3) Uani 1 1 d . . . . .
H3 H 0.4666 0.4157 0.3546 0.042 Uiso 1 1 calc R . . . .
C4 C 0.5383(14) 0.5165(8) 0.2955(6) 0.032(3) Uani 1 1 d . . . . .
C5 C 0.5448(15) 0.5989(8) 0.2924(5) 0.030(3) Uani 1 1 d . . . . .
H5 H 0.5911 0.6251 0.2512 0.036 Uiso 1 1 calc R . . . .
C6 C 0.4836(14) 0.6469(7) 0.3500(5) 0.024(2) Uani 1 1 d . . . . .
C7 C 0.5029(14) 0.7353(8) 0.3504(5) 0.029(3) Uani 1 1 d . . . . .
H7 H 0.5780 0.7587 0.3162 0.035 Uiso 1 1 calc R . . . .
C8 C 0.4941(15) 0.8693(7) 0.3974(6) 0.029(2) Uani 1 1 d . . . . .
H8A H 0.4005 0.9094 0.3940 0.034 Uiso 1 1 calc R . . . .
H8B H 0.5723 0.8790 0.3568 0.034 Uiso 1 1 calc R . . . .
C9 C 0.5887(17) 0.8805(7) 0.4695(6) 0.039(3) Uani 1 1 d . . . . .
H9A H 0.6757 0.8371 0.4736 0.047 Uiso 1 1 calc R . . . .
H9B H 0.6479 0.9341 0.4686 0.047 Uiso 1 1 calc R . . . .
C10 C 0.4768(17) 0.8774(7) 0.5363(6) 0.036(3) Uani 1 1 d . . . . .
H10A H 0.5450 0.8918 0.5791 0.043 Uiso 1 1 calc R . . . .
H10B H 0.3857 0.9187 0.5316 0.043 Uiso 1 1 calc R . . . .
C11 C 0.2945(17) 0.7902(8) 0.6147(6) 0.040(3) Uani 1 1 d . . . . .
H11A H 0.3675 0.7949 0.6578 0.049 Uiso 1 1 calc R . . . .
H11B H 0.2114 0.8357 0.6157 0.049 Uiso 1 1 calc R . . . .

loop_
_atom_site_aniso_label
_atom_site_aniso_U_11
_atom_site_aniso_U_22
_atom_site_aniso_U_33
_atom_site_aniso_U_23
_atom_site_aniso_U_13
_atom_site_aniso_U_12
I1 0.0307(5) 0.0342(6) 0.0220(5) 0.000 0.000 0.0060(5)
Mn1 0.0275(11) 0.0171(10) 0.0152(9) 0.000 0.000 0.0023(11)
F1 0.073(6) 0.060(5) 0.039(4) -0.028(4) 0.015(4) 0.003(5)
O1 0.036(5) 0.021(4) 0.017(3) 0.003(3) 0.003(3) 0.006(3)
N1 0.029(5) 0.026(4) 0.017(4) 0.006(4) -0.005(4) 0.000(4)
N2 0.031(5) 0.030(5) 0.024(5) -0.004(4) -0.008(4) 0.009(4)
C1 0.025(6) 0.026(6) 0.016(5) 0.001(4) -0.003(4) 0.000(5)
C2 0.039(7) 0.026(6) 0.027(5) 0.002(5) 0.001(5) 0.000(5)
C3 0.037(7) 0.029(6) 0.039(6) -0.009(6) 0.006(6) 0.005(5)
C4 0.017(6) 0.046(7) 0.033(6) -0.022(6) 0.000(5) 0.005(5)
C5 0.027(6) 0.048(8) 0.016(5) -0.001(5) 0.007(4) -0.003(6)
C6 0.024(6) 0.030(6) 0.019(5) 0.004(5) -0.001(4) 0.002(5)
C7 0.024(5) 0.048(8) 0.016(5) 0.007(5) -0.006(4) -0.006(5)
C8 0.027(6) 0.021(5) 0.037(6) 0.006(5) -0.001(5) -0.005(5)
C9 0.056(9) 0.021(6) 0.041(7) 0.003(5) -0.017(6) -0.008(6)
C10 0.048(8) 0.021(6) 0.039(6) -0.003(5) -0.022(6) 0.010(5)
C11 0.050(9) 0.054(8) 0.017(5) -0.007(5) 0.001(5) 0.020(6)

loop_
_atom_type_symbol
_atom_type_description
_atom_type_scat_dispersion_real
_atom_type_scat_dispersion_imag
_atom_type_scat_source
C C 0.0033 0.0016 'International Tables Vol C Tables 4.2.6.8 and 6.1.1.4'
H H 0.0000 0.0000 'International Tables Vol C Tables 4.2.6.8 and 6.1.1.4'
N N 0.0061 0.0033 'International Tables Vol C Tables 4.2.6.8 and 6.1.1.4'
O O 0.0106 0.0060 'International Tables Vol C Tables 4.2.6.8 and 6.1.1.4'
F F 0.0171 0.0103 'International Tables Vol C Tables 4.2.6.8 and 6.1.1.4'
Mn Mn 0.3368 0.7283 'International Tables Vol C Tables 4.2.6.8 and 6.1.1.4'
I I -0.4742 1.8119 'International Tables Vol C Tables 4.2.6.8 and 6.1.1.4'

loop_
_geom_angle_atom_site_label_1
_geom_angle_atom_site_label_2
_geom_angle_atom_site_label_3
_geom_angle
_geom_angle_site_symmetry_1
_geom_angle_site_symmetry_3
_geom_angle_publ_flag
O1 Mn1 O1 176.2(4) 2_565 . ?
O1 Mn1 N1 87.9(3) . . ?
O1 Mn1 N1 94.6(3) . 2_565 ?
O1 Mn1 N1 94.6(3) 2_565 . ?
O1 Mn1 N1 87.9(3) 2_565 2_565 ?
O1 Mn1 N2 92.1(3) 2_565 2_565 ?
O1 Mn1 N2 92.1(3) . . ?
O1 Mn1 N2 85.1(3) 2_565 . ?
O1 Mn1 N2 85.1(3) . 2_565 ?
N1 Mn1 N1 97.1(5) . 2_565 ?
N1 Mn1 N2 170.9(4) 2_565 . ?
N1 Mn1 N2 89.3(4) 2_565 2_565 ?
N1 Mn1 N2 170.9(4) . 2_565 ?
N1 Mn1 N2 89.3(4) . . ?
N2 Mn1 N2 85.1(5) 2_565 . ?
C1 O1 Mn1 125.1(6) . . ?
C7 N1 Mn1 124.3(8) . . ?
C7 N1 C8 116.1(9) . . ?
C8 N1 Mn1 118.8(7) . . ?
Mn1 N2 H2 106.9 . . ?
C10 N2 Mn1 117.2(7) . . ?
C10 N2 H2 106.9 . . ?
C10 N2 C11 112.6(9) . . ?
C11 N2 Mn1 105.9(7) . . ?
C11 N2 H2 106.9 . . ?
O1 C1 C2 119.0(9) . . ?
O1 C1 C6 122.0(9) . . ?
C2 C1 C6 119.0(10) . . ?
C1 C2 H2A 119.2 . . ?
C3 C2 C1 121.5(11) . . ?
C3 C2 H2A 119.2 . . ?
C2 C3 H3 121.1 . . ?
C2 C3 C4 117.8(11) . . ?
C4 C3 H3 121.1 . . ?
F1 C4 C3 117.2(11) . . ?
C5 C4 F1 120.0(11) . . ?
C5 C4 C3 122.9(10) . . ?
C4 C5 H5 119.8 . . ?
C4 C5 C6 120.5(10) . . ?
C6 C5 H5 119.8 . . ?
C1 C6 C7 120.3(10) . . ?
C5 C6 C1 118.3(10) . . ?
C5 C6 C7 121.2(10) . . ?
N1 C7 C6 125.1(10) . . ?
N1 C7 H7 117.5 . . ?
C6 C7 H7 117.5 . . ?
N1 C8 H8A 109.8 . . ?
N1 C8 H8B 109.8 . . ?
N1 C8 C9 109.3(9) . . ?
H8A C8 H8B 108.3 . . ?
C9 C8 H8A 109.8 . . ?
C9 C8 H8B 109.8 . . ?
C8 C9 H9A 108.6 . . ?
C8 C9 H9B 108.6 . . ?
H9A C9 H9B 107.5 . . ?
C10 C9 C8 114.8(11) . . ?
C10 C9 H9A 108.6 . . ?
C10 C9 H9B 108.6 . . ?
N2 C10 C9 112.0(9) . . ?
N2 C10 H10A 109.2 . . ?
N2 C10 H10B 109.2 . . ?
C9 C10 H10A 109.2 . . ?
C9 C10 H10B 109.2 . . ?
H10A C10 H10B 107.9 . . ?
N2 C11 H11A 110.1 . . ?
N2 C11 H11B 110.1 . . ?
C11 C11 N2 108.0(8) 2_565 . ?
C11 C11 H11A 110.1 2_565 . ?
C11 C11 H11B 110.1 2_565 . ?
H11A C11 H11B 108.4 . . ?

loop_
_geom_bond_atom_site_label_1
_geom_bond_atom_site_label_2
_geom_bond_distance
_geom_bond_site_symmetry_2
_geom_bond_publ_flag
Mn1 O1 1.885(7) 2_565 ?
Mn1 O1 1.885(7) . ?
Mn1 N1 2.007(9) . ?
Mn1 N1 2.007(9) 2_565 ?
Mn1 N2 2.070(9) 2_565 ?
Mn1 N2 2.070(9) . ?
F1 C4 1.369(12) . ?
O1 C1 1.337(12) . ?
N1 C7 1.287(14) . ?
N1 C8 1.480(13) . ?
N2 H2 1.0000 . ?
N2 C10 1.482(15) . ?
N2 C11 1.516(14) . ?
C1 C2 1.400(15) . ?
C1 C6 1.427(14) . ?
C2 H2A 0.9500 . ?
C2 C3 1.385(15) . ?
C3 H3 0.9500 . ?
C3 C4 1.397(17) . ?
C4 C5 1.344(18) . ?
C5 H5 0.9500 . ?
C5 C6 1.410(15) . ?
C6 C7 1.447(16) . ?
C7 H7 0.9500 . ?
C8 H8A 0.9900 . ?
C8 H8B 0.9900 . ?
C8 C9 1.546(16) . ?
C9 H9A 0.9900 . ?
C9 H9B 0.9900 . ?
C9 C10 1.526(18) . ?
C10 H10A 0.9900 . ?
C10 H10B 0.9900 . ?
C11 C11 1.49(3) 2_565 ?
C11 H11A 0.9900 . ?
C11 H11B 0.9900 . ?
